data_7709083
loop_
_publ_author_name
'Yang, Qianqian'
'Meng, Yin-Shan'
'Liu, Tao'
'Tang, Jinkui'

_publ_section_title
;
 Thermal and photoinduced spin-crossover of mononuclear FeII complexes
 based on bppCHO ligand
;
_journal_name_full 'Dalton Transactions'
_journal_paper_doi 10.1039/D1DT03664E
_journal_year 2022
_chemical_formula_moiety 'C24 H18 Fe N10 O2, 2(Cl O4)'
_chemical_formula_sum 'C24 H18 Cl2 Fe N10 O10'
_chemical_formula_weight 733.23
_chemical_name_systematic ClO4-173
_space_group_crystal_system monoclinic
_space_group_IT_number 14
_space_group_name_Hall '-P 2ybc'
_space_group_name_H-M_alt 'P 1 21/c 1'
_atom_sites_solution_hydrogens geom
_atom_sites_solution_primary dual
_audit_creation_date 2021-02-18
_audit_creation_method
;
Olex2 1.3
(compiled 2020.11.12 svn.r5f609507 for OlexSys, GUI svn.r6257)
;
_audit_update_record
;
2021-10-20 deposited with the CCDC.	2021-12-14 downloaded from the CCDC.
;
_cell_angle_alpha 90
_cell_angle_beta 94.149(3)
_cell_angle_gamma 90
_cell_formula_units_Z 4
_cell_length_a 18.4496(8)
_cell_length_b 8.9454(4)
_cell_length_c 17.2270(8)
_cell_measurement_reflns_used 7477
_cell_measurement_temperature 173.0
_cell_measurement_theta_max 62.313
_cell_measurement_theta_min 2.401
_cell_volume 2835.7(2)
_computing_cell_refinement 'SAINT V8.40A (Bruker, 2019)'
_computing_data_reduction 'SAINT V8.40A (Bruker, 2019)'
_computing_molecular_graphics 'Olex2 1.3 (Dolomanov et al., 2009)'
_computing_publication_material 'Olex2 1.3 (Dolomanov et al., 2009)'
_computing_structure_refinement 'SHELXL 2013/4 (Sheldrick, 2015)'
_computing_structure_solution 'SHELXT 2018/2 (Sheldrick, 2018)'
_diffrn_ambient_temperature 173.0
_diffrn_measured_fraction_theta_full 0.877
_diffrn_measured_fraction_theta_max 0.998
_diffrn_measurement_device_type 'CCD area detector'
_diffrn_measurement_method 'phi and omega scans'
_diffrn_radiation_monochromator graphite
_diffrn_radiation_type CuK\a
_diffrn_radiation_wavelength 1.54178
_diffrn_reflns_av_R_equivalents 0.0492
_diffrn_reflns_av_unetI/netI 0.0387
_diffrn_reflns_Laue_measured_fraction_full 0.877
_diffrn_reflns_Laue_measured_fraction_max 0.998
_diffrn_reflns_limit_h_max 21
_diffrn_reflns_limit_h_min -21
_diffrn_reflns_limit_k_max 9
_diffrn_reflns_limit_k_min -10
_diffrn_reflns_limit_l_max 18
_diffrn_reflns_limit_l_min -19
_diffrn_reflns_number 21049
_diffrn_reflns_point_group_measured_fraction_full 0.877
_diffrn_reflns_point_group_measured_fraction_max 0.998
_diffrn_reflns_theta_full 67.679
_diffrn_reflns_theta_max 62.424
_diffrn_reflns_theta_min 2.401
_diffrn_source_current 1.1
_diffrn_source_power 0.055
_diffrn_source_voltage 50.0
_exptl_absorpt_coefficient_mu 6.689
_exptl_absorpt_correction_T_max 0.307
_exptl_absorpt_correction_T_min 0.300
_exptl_absorpt_correction_type multi-scan
_exptl_crystal_colour red
_exptl_crystal_colour_primary red
_exptl_crystal_density_diffrn 1.717
_exptl_crystal_description plate
_exptl_crystal_F_000 1488
_exptl_crystal_size_max 0.21
_exptl_crystal_size_mid 0.19
_exptl_crystal_size_min 0.18
_refine_diff_density_max 0.460
_refine_diff_density_min -0.359
_refine_diff_density_rms 0.058
_refine_ls_extinction_method none
_refine_ls_goodness_of_fit_ref 1.033
_refine_ls_hydrogen_treatment constr
_refine_ls_matrix_type full
_refine_ls_number_parameters 424
_refine_ls_number_reflns 4508
_refine_ls_number_restraints 0
_refine_ls_restrained_S_all 1.033
_refine_ls_R_factor_all 0.0533
_refine_ls_R_factor_gt 0.0381
_refine_ls_shift/su_max 0.001
_refine_ls_shift/su_mean 0.000
_refine_ls_structure_factor_coef Fsqd
_refine_ls_weighting_details 'w=1/[\s^2^(Fo^2^)+(0.0331P)^2^+3.6522P] where P=(Fo^2^+2Fc^2^)/3'
_refine_ls_weighting_scheme calc
_refine_ls_wR_factor_gt 0.0840
_refine_ls_wR_factor_ref 0.0923
_reflns_Friedel_coverage 0.000
_reflns_number_gt 3715
_reflns_number_total 4508
_reflns_threshold_expression 'I > 2\s(I)'
_cod_data_source_file d1dt03664e2.cif
_cod_data_source_block ClO4-173
_cod_database_code 7709083
_shelxl_version_number 2013-4
_shelx_space_group_comment
;
The symmetry employed for this shelxl refinement is uniquely defined
by the following loop, which should always be used as a source of
symmetry information in preference to the above space-group names.
They are only intended as comments.
;
_olex2_refinement_description
;
1. Fixed Uiso
 At 1.2 times of:
  All C(H) groups
2.a Aromatic/amide H refined with riding coordinates:
 C1(H1), C19(H19), C7(H7), C13(H13), C17(H17), C5(H5), C15(H15), C23(H23),
 C11(H11), C14(H14), C2(H2), C3(H3), C21(H21), C12(H12), C9(H9), C24(H24),
 C10(H10), C22(H22)
;
_olex2_submission_special_instructions 'No special instructions were received'

loop_
_space_group_symop_operation_xyz
'x, y, z'
'-x, y+1/2, -z+1/2'
'-x, -y, -z'
'x, -y-1/2, z-1/2'

loop_
_atom_site_label
_atom_site_type_symbol
_atom_site_fract_x
_atom_site_fract_y
_atom_site_fract_z
_atom_site_U_iso_or_equiv
_atom_site_adp_type
_atom_site_occupancy
_atom_site_site_symmetry_order
_atom_site_calc_flag
_atom_site_refinement_flags_posn
_atom_site_refinement_flags_adp
_atom_site_refinement_flags_occupancy
_atom_site_disorder_assembly
_atom_site_disorder_group
Fe1 Fe 0.75227(2) 0.43550(5) 0.62035(3) 0.02164(14) Uani 1 1 d . . . . .
Cl1 Cl 0.55494(5) 0.39460(10) 0.85575(6) 0.0436(2) Uani 1 1 d . . . . .
Cl2 Cl 0.94907(5) 0.90522(10) 0.62653(5) 0.0422(2) Uani 1 1 d . . . . .
O10 O 1.11679(12) 0.4051(3) 0.57024(15) 0.0430(6) Uani 1 1 d . . . . .
N6 N 0.76458(13) 0.3401(3) 0.51997(14) 0.0249(6) Uani 1 1 d . . . . .
N5 N 0.74473(13) 0.2381(3) 0.66835(14) 0.0244(6) Uani 1 1 d . . . . .
N9 N 0.84890(13) 0.5492(3) 0.73765(14) 0.0255(6) Uani 1 1 d . . . . .
N7 N 0.83646(13) 0.3114(3) 0.50868(14) 0.0253(6) Uani 1 1 d . . . . .
N8 N 0.85448(13) 0.4378(3) 0.62117(14) 0.0230(6) Uani 1 1 d . . . . .
N10 N 0.77535(13) 0.5335(3) 0.72086(14) 0.0247(6) Uani 1 1 d . . . . .
N3 N 0.65032(13) 0.4230(3) 0.62221(14) 0.0230(5) Uani 1 1 d . . . . .
N4 N 0.67379(13) 0.1963(3) 0.67565(14) 0.0252(6) Uani 1 1 d . . . . .
N1 N 0.72403(13) 0.6302(3) 0.57268(14) 0.0254(6) Uani 1 1 d . . . . .
N2 N 0.65024(13) 0.6548(3) 0.57078(14) 0.0259(6) Uani 1 1 d . . . . .
O5 O 0.95484(13) 1.0628(3) 0.63560(16) 0.0478(7) Uani 1 1 d . . . . .
O9 O 0.38060(13) 0.4687(3) 0.59165(16) 0.0465(6) Uani 1 1 d . . . . .
O8 O 0.89786(14) 0.8490(3) 0.67794(17) 0.0531(7) Uani 1 1 d . . . . .
O2 O 0.59978(15) 0.2820(3) 0.82667(15) 0.0588(8) Uani 1 1 d . . . . .
O3 O 0.48207(14) 0.3808(4) 0.82247(17) 0.0614(8) Uani 1 1 d . . . . .
C20 C 0.88799(16) 0.3722(3) 0.56323(17) 0.0234(7) Uani 1 1 d . . . . .
O6 O 1.01991(15) 0.8417(3) 0.6486(2) 0.0761(10) Uani 1 1 d . . . . .
C4 C 0.60784(16) 0.5368(3) 0.59582(17) 0.0244(7) Uani 1 1 d . . . . .
C16 C 0.89409(16) 0.4978(3) 0.68138(17) 0.0246(7) Uani 1 1 d . . . . .
C8 C 0.62031(16) 0.3001(3) 0.65010(17) 0.0248(7) Uani 1 1 d . . . . .
O4 O 0.55374(16) 0.3753(4) 0.93834(17) 0.0762(10) Uani 1 1 d . . . . .
C1 C 0.75156(18) 0.7534(4) 0.54384(18) 0.0295(7) Uani 1 1 d . . . . .
H1 H 0.8018 0.7703 0.5386 0.035 Uiso 1 1 calc R U . . .
C19 C 0.96223(16) 0.3697(3) 0.56134(18) 0.0269(7) Uani 1 1 d . . . . .
H19 H 0.9852 0.3224 0.5203 0.032 Uiso 1 1 calc R U . . .
C6 C 0.50325(16) 0.4015(4) 0.62469(18) 0.0278(7) Uani 1 1 d . . . . .
C7 C 0.54660(16) 0.2840(4) 0.65285(18) 0.0289(7) Uani 1 1 d . . . . .
H7 H 0.5261 0.1962 0.6732 0.035 Uiso 1 1 calc R U . . .
C18 C 1.00203(16) 0.4396(3) 0.62248(18) 0.0274(7) Uani 1 1 d . . . . .
C13 C 0.74476(18) 0.5945(3) 0.78058(18) 0.0290(7) Uani 1 1 d . . . . .
H13 H 0.6939 0.6006 0.7854 0.035 Uiso 1 1 calc R U . . .
C17 C 0.96863(16) 0.5040(4) 0.68437(18) 0.0284(7) Uani 1 1 d . . . . .
H17 H 0.9961 0.5499 0.7266 0.034 Uiso 1 1 calc R U . . .
C5 C 0.53338(16) 0.5309(4) 0.59519(17) 0.0273(7) Uani 1 1 d . . . . .
H5 H 0.5038 0.6112 0.5756 0.033 Uiso 1 1 calc R U . . .
C15 C 0.86317(18) 0.6185(4) 0.80710(18) 0.0303(7) Uani 1 1 d . . . . .
H15 H 0.9098 0.6415 0.8312 0.036 Uiso 1 1 calc R U . . .
C23 C 0.72759(18) 0.2838(4) 0.45828(18) 0.0313(8) Uani 1 1 d . . . . .
H23 H 0.6762 0.2864 0.4498 0.038 Uiso 1 1 calc R U . . .
C11 C 0.78428(17) 0.1234(3) 0.69486(18) 0.0295(7) Uani 1 1 d . . . . .
H11 H 0.8358 0.1190 0.6965 0.035 Uiso 1 1 calc R U . . .
C14 C 0.79802(18) 0.6488(4) 0.83553(18) 0.0326(8) Uani 1 1 d . . . . .
H14 H 0.7901 0.6972 0.8833 0.039 Uiso 1 1 calc R U . . .
C2 C 0.69592(18) 0.8554(4) 0.52218(19) 0.0334(8) Uani 1 1 d . . . . .
H2 H 0.7014 0.9510 0.4993 0.040 Uiso 1 1 calc R U . . .
C3 C 0.63285(18) 0.7907(4) 0.54022(18) 0.0312(8) Uani 1 1 d . . . . .
H3 H 0.5855 0.8326 0.5328 0.037 Uiso 1 1 calc R U . . .
C21 C 0.84260(19) 0.2375(4) 0.44041(19) 0.0330(8) Uani 1 1 d . . . . .
H21 H 0.8863 0.2045 0.4199 0.040 Uiso 1 1 calc R U . . .
C12 C 0.42298(18) 0.3882(4) 0.6270(2) 0.0355(8) Uani 1 1 d . . . . .
H12 H 0.4044 0.3116 0.6582 0.043 Uiso 1 1 calc R U . . .
C9 C 0.67069(18) 0.0583(4) 0.70729(19) 0.0325(8) Uani 1 1 d . . . . .
H9 H 0.6280 0.0056 0.7184 0.039 Uiso 1 1 calc R U . . .
C24 C 1.08256(18) 0.4486(4) 0.6228(2) 0.0351(8) Uani 1 1 d . . . . .
H24 H 1.1085 0.4910 0.6671 0.042 Uiso 1 1 calc R U . . .
C10 C 0.73989(18) 0.0094(4) 0.7201(2) 0.0364(8) Uani 1 1 d . . . . .
H10 H 0.7553 -0.0839 0.7419 0.044 Uiso 1 1 calc R U . . .
C22 C 0.77418(19) 0.2203(4) 0.4073(2) 0.0367(8) Uani 1 1 d . . . . .
H22 H 0.7606 0.1739 0.3588 0.044 Uiso 1 1 calc R U . . .
O7 O 0.9273(2) 0.8654(5) 0.5498(2) 0.1152(17) Uani 1 1 d . . . . .
O1 O 0.58232(19) 0.5351(4) 0.8369(4) 0.139(2) Uani 1 1 d . . . . .

loop_
_atom_site_aniso_label
_atom_site_aniso_U_11
_atom_site_aniso_U_22
_atom_site_aniso_U_33
_atom_site_aniso_U_23
_atom_site_aniso_U_13
_atom_site_aniso_U_12
Fe1 0.0207(2) 0.0209(3) 0.0236(3) 0.0001(2) 0.00336(19) 0.0007(2)
Cl1 0.0319(4) 0.0363(5) 0.0642(6) 0.0064(4) 0.0144(4) 0.0070(4)
Cl2 0.0382(5) 0.0387(5) 0.0521(5) -0.0129(4) 0.0199(4) -0.0094(4)
O10 0.0302(13) 0.0479(16) 0.0520(16) 0.0169(13) 0.0117(12) 0.0065(11)
N6 0.0218(13) 0.0231(14) 0.0297(14) 0.0004(11) 0.0012(11) 0.0013(11)
N5 0.0215(13) 0.0236(14) 0.0281(14) 0.0011(11) 0.0034(11) 0.0024(11)
N9 0.0259(14) 0.0257(14) 0.0251(14) -0.0016(11) 0.0027(11) -0.0010(11)
N7 0.0237(13) 0.0252(14) 0.0274(14) -0.0030(11) 0.0040(11) 0.0003(11)
N8 0.0275(14) 0.0193(13) 0.0228(13) -0.0001(11) 0.0055(11) 0.0012(11)
N10 0.0248(13) 0.0214(13) 0.0284(14) 0.0021(11) 0.0047(11) -0.0002(11)
N3 0.0257(13) 0.0206(13) 0.0230(13) 0.0013(11) 0.0038(10) 0.0013(11)
N4 0.0195(13) 0.0235(14) 0.0328(14) 0.0035(12) 0.0038(11) 0.0009(11)
N1 0.0244(13) 0.0265(14) 0.0257(14) -0.0005(11) 0.0045(11) 0.0003(11)
N2 0.0243(14) 0.0243(14) 0.0292(14) 0.0031(11) 0.0042(11) 0.0020(11)
O5 0.0466(15) 0.0313(14) 0.0654(17) 0.0106(13) 0.0029(13) -0.0003(12)
O9 0.0283(13) 0.0450(15) 0.0650(17) -0.0033(13) -0.0051(12) 0.0065(12)
O8 0.0456(15) 0.0381(15) 0.0805(19) 0.0101(14) 0.0380(14) 0.0017(12)
O2 0.0590(17) 0.074(2) 0.0427(15) -0.0038(14) -0.0003(13) 0.0420(15)
O3 0.0336(14) 0.082(2) 0.0687(19) 0.0171(16) 0.0043(13) 0.0143(14)
C20 0.0242(16) 0.0204(16) 0.0259(16) 0.0019(13) 0.0033(13) 0.0011(13)
O6 0.0442(17) 0.0473(18) 0.142(3) 0.0009(19) 0.0421(19) 0.0118(14)
C4 0.0283(17) 0.0216(16) 0.0235(16) -0.0009(13) 0.0036(13) 0.0014(13)
C16 0.0278(17) 0.0215(16) 0.0246(16) 0.0013(13) 0.0030(13) -0.0002(13)
C8 0.0275(17) 0.0213(16) 0.0258(16) -0.0006(13) 0.0024(13) -0.0018(13)
O4 0.0551(18) 0.121(3) 0.0534(18) -0.0347(19) 0.0110(14) -0.0014(18)
C1 0.0333(18) 0.0271(18) 0.0289(17) 0.0006(14) 0.0074(14) -0.0046(15)
C19 0.0266(17) 0.0238(17) 0.0310(17) 0.0063(14) 0.0068(14) 0.0021(14)
C6 0.0246(16) 0.0297(18) 0.0291(17) -0.0049(14) 0.0023(13) 0.0012(14)
C7 0.0251(17) 0.0284(18) 0.0336(18) 0.0005(14) 0.0060(14) -0.0034(14)
C18 0.0234(16) 0.0255(17) 0.0336(18) 0.0127(14) 0.0039(14) 0.0029(13)
C13 0.0339(18) 0.0244(17) 0.0300(17) -0.0001(14) 0.0115(14) 0.0002(14)
C17 0.0285(17) 0.0276(18) 0.0288(17) 0.0046(14) 0.0001(14) -0.0025(14)
C5 0.0258(17) 0.0281(18) 0.0279(17) -0.0009(14) 0.0005(13) 0.0062(14)
C15 0.0349(18) 0.0272(18) 0.0284(17) -0.0012(14) -0.0004(14) -0.0055(15)
C23 0.0333(18) 0.0258(17) 0.0339(18) -0.0043(15) -0.0038(15) -0.0006(15)
C11 0.0277(17) 0.0263(17) 0.0341(18) 0.0019(15) -0.0003(14) 0.0064(14)
C14 0.044(2) 0.0277(18) 0.0265(17) -0.0037(14) 0.0082(15) -0.0035(15)
C2 0.043(2) 0.0234(17) 0.0339(18) 0.0064(15) 0.0061(16) -0.0010(16)
C3 0.0390(19) 0.0226(17) 0.0323(18) 0.0037(15) 0.0042(15) 0.0061(15)
C21 0.039(2) 0.0275(18) 0.0334(18) -0.0088(15) 0.0106(15) -0.0005(15)
C12 0.0274(18) 0.037(2) 0.042(2) -0.0039(17) 0.0028(16) 0.0012(16)
C9 0.0350(19) 0.0213(17) 0.0413(19) 0.0051(15) 0.0041(15) -0.0020(14)
C24 0.0288(18) 0.038(2) 0.039(2) 0.0140(16) 0.0016(16) 0.0007(16)
C10 0.037(2) 0.0249(18) 0.047(2) 0.0104(16) 0.0020(16) 0.0043(16)
C22 0.047(2) 0.0324(19) 0.0310(18) -0.0088(16) 0.0044(16) 0.0004(17)
O7 0.092(3) 0.189(4) 0.068(2) -0.067(3) 0.030(2) -0.071(3)
O1 0.062(2) 0.048(2) 0.317(7) 0.058(3) 0.075(3) 0.0057(17)

loop_
_atom_type_symbol
_atom_type_description
_atom_type_scat_dispersion_real
_atom_type_scat_dispersion_imag
_atom_type_scat_source
C C 0.0181 0.0091 'International Tables Vol C Tables 4.2.6.8 and 6.1.1.4'
H H 0.0000 0.0000 'International Tables Vol C Tables 4.2.6.8 and 6.1.1.4'
Cl Cl 0.3639 0.7018 'International Tables Vol C Tables 4.2.6.8 and 6.1.1.4'
Fe Fe -1.1336 3.1974 'International Tables Vol C Tables 4.2.6.8 and 6.1.1.4'
N N 0.0311 0.0180 'International Tables Vol C Tables 4.2.6.8 and 6.1.1.4'
O O 0.0492 0.0322 'International Tables Vol C Tables 4.2.6.8 and 6.1.1.4'

loop_
_geom_angle_atom_site_label_1
_geom_angle_atom_site_label_2
_geom_angle_atom_site_label_3
_geom_angle
_geom_angle_site_symmetry_1
_geom_angle_site_symmetry_3
_geom_angle_publ_flag
N6 Fe1 N5 89.78(10) . . ?
N6 Fe1 N10 160.80(10) . . ?
N6 Fe1 N1 93.51(10) . . ?
N5 Fe1 N10 92.74(10) . . ?
N5 Fe1 N1 160.68(10) . . ?
N8 Fe1 N6 80.29(10) . . ?
N8 Fe1 N5 96.21(10) . . ?
N8 Fe1 N10 80.52(10) . . ?
N8 Fe1 N3 176.89(11) . . ?
N8 Fe1 N1 103.12(10) . . ?
N10 Fe1 N1 90.39(10) . . ?
N3 Fe1 N6 99.72(10) . . ?
N3 Fe1 N5 80.69(10) . . ?
N3 Fe1 N10 99.47(10) . . ?
N3 Fe1 N1 79.99(10) . . ?
O2 Cl1 O3 110.69(19) . . ?
O2 Cl1 O4 108.44(18) . . ?
O3 Cl1 O4 107.82(17) . . ?
O1 Cl1 O2 109.0(2) . . ?
O1 Cl1 O3 109.2(2) . . ?
O1 Cl1 O4 111.6(3) . . ?
O5 Cl2 O8 109.12(16) . . ?
O5 Cl2 O6 107.51(17) . . ?
O8 Cl2 O6 108.84(18) . . ?
O7 Cl2 O5 111.7(2) . . ?
O7 Cl2 O8 109.70(19) . . ?
O7 Cl2 O6 109.9(2) . . ?
N7 N6 Fe1 112.36(17) . . ?
C23 N6 Fe1 142.3(2) . . ?
C23 N6 N7 105.2(2) . . ?
N4 N5 Fe1 112.39(17) . . ?
C11 N5 Fe1 142.3(2) . . ?
C11 N5 N4 105.2(2) . . ?
N10 N9 C16 116.7(2) . . ?
C15 N9 N10 111.0(2) . . ?
C15 N9 C16 132.3(3) . . ?
N6 N7 C20 116.6(2) . . ?
C21 N7 N6 110.7(2) . . ?
C21 N7 C20 132.5(3) . . ?
C20 N8 Fe1 120.2(2) . . ?
C16 N8 Fe1 120.0(2) . . ?
C16 N8 C20 119.7(3) . . ?
N9 N10 Fe1 112.32(18) . . ?
C13 N10 Fe1 142.4(2) . . ?
C13 N10 N9 105.3(2) . . ?
C4 N3 Fe1 120.5(2) . . ?
C8 N3 Fe1 119.6(2) . . ?
C8 N3 C4 119.9(3) . . ?
N5 N4 C8 116.4(2) . . ?
C9 N4 N5 110.7(2) . . ?
C9 N4 C8 133.0(3) . . ?
N2 N1 Fe1 112.37(18) . . ?
C1 N1 Fe1 142.3(2) . . ?
C1 N1 N2 105.3(2) . . ?
N1 N2 C4 116.5(2) . . ?
C3 N2 N1 111.0(2) . . ?
C3 N2 C4 132.4(3) . . ?
N8 C20 N7 110.0(2) . . ?
N8 C20 C19 122.5(3) . . ?
C19 C20 N7 127.5(3) . . ?
N3 C4 N2 110.5(3) . . ?
N3 C4 C5 122.1(3) . . ?
C5 C4 N2 127.4(3) . . ?
N8 C16 N9 110.4(2) . . ?
N8 C16 C17 122.3(3) . . ?
C17 C16 N9 127.2(3) . . ?
N3 C8 N4 110.9(3) . . ?
N3 C8 C7 122.4(3) . . ?
C7 C8 N4 126.7(3) . . ?
N1 C1 H1 124.8 . . ?
N1 C1 C2 110.3(3) . . ?
C2 C1 H1 124.8 . . ?
C20 C19 H19 121.7 . . ?
C20 C19 C18 116.7(3) . . ?
C18 C19 H19 121.7 . . ?
C7 C6 C5 121.4(3) . . ?
C7 C6 C12 118.7(3) . . ?
C5 C6 C12 119.9(3) . . ?
C8 C7 C6 117.2(3) . . ?
C8 C7 H7 121.4 . . ?
C6 C7 H7 121.4 . . ?
C19 C18 C17 121.8(3) . . ?
C19 C18 C24 120.0(3) . . ?
C17 C18 C24 118.1(3) . . ?
N10 C13 H13 124.8 . . ?
N10 C13 C14 110.5(3) . . ?
C14 C13 H13 124.8 . . ?
C16 C17 C18 116.9(3) . . ?
C16 C17 H17 121.6 . . ?
C18 C17 H17 121.6 . . ?
C4 C5 C6 117.0(3) . . ?
C4 C5 H5 121.5 . . ?
C6 C5 H5 121.5 . . ?
N9 C15 H15 126.6 . . ?
N9 C15 C14 106.8(3) . . ?
C14 C15 H15 126.6 . . ?
N6 C23 H23 124.6 . . ?
N6 C23 C22 110.9(3) . . ?
C22 C23 H23 124.6 . . ?
N5 C11 H11 124.7 . . ?
N5 C11 C10 110.7(3) . . ?
C10 C11 H11 124.7 . . ?
C13 C14 H14 126.8 . . ?
C15 C14 C13 106.4(3) . . ?
C15 C14 H14 126.8 . . ?
C1 C2 H2 126.7 . . ?
C3 C2 C1 106.6(3) . . ?
C3 C2 H2 126.7 . . ?
N2 C3 C2 106.8(3) . . ?
N2 C3 H3 126.6 . . ?
C2 C3 H3 126.6 . . ?
N7 C21 H21 126.7 . . ?
C22 C21 N7 106.6(3) . . ?
C22 C21 H21 126.7 . . ?
O9 C12 C6 123.5(3) . . ?
O9 C12 H12 118.2 . . ?
C6 C12 H12 118.2 . . ?
N4 C9 H9 126.5 . . ?
C10 C9 N4 107.1(3) . . ?
C10 C9 H9 126.5 . . ?
O10 C24 C18 123.8(3) . . ?
O10 C24 H24 118.1 . . ?
C18 C24 H24 118.1 . . ?
C11 C10 H10 126.8 . . ?
C9 C10 C11 106.3(3) . . ?
C9 C10 H10 126.8 . . ?
C23 C22 H22 126.7 . . ?
C21 C22 C23 106.7(3) . . ?
C21 C22 H22 126.7 . . ?

loop_
_geom_bond_atom_site_label_1
_geom_bond_atom_site_label_2
_geom_bond_distance
_geom_bond_site_symmetry_2
_geom_bond_publ_flag
Fe1 N6 1.956(2) . ?
Fe1 N5 1.959(2) . ?
Fe1 N8 1.885(2) . ?
Fe1 N10 1.960(3) . ?
Fe1 N3 1.887(2) . ?
Fe1 N1 1.979(3) . ?
Cl1 O2 1.417(3) . ?
Cl1 O3 1.428(3) . ?
Cl1 O4 1.435(3) . ?
Cl1 O1 1.401(3) . ?
Cl2 O5 1.422(3) . ?
Cl2 O8 1.432(2) . ?
Cl2 O6 1.450(3) . ?
Cl2 O7 1.399(3) . ?
O10 C24 1.206(4) . ?
N6 N7 1.378(3) . ?
N6 C23 1.320(4) . ?
N5 N4 1.376(3) . ?
N5 C11 1.322(4) . ?
N9 N10 1.374(3) . ?
N9 C16 1.401(4) . ?
N9 C15 1.356(4) . ?
N7 C20 1.398(4) . ?
N7 C21 1.361(4) . ?
N8 C20 1.346(4) . ?
N8 C16 1.337(4) . ?
N10 C13 1.326(4) . ?
N3 C4 1.343(4) . ?
N3 C8 1.337(4) . ?
N4 C8 1.402(4) . ?
N4 C9 1.353(4) . ?
N1 N2 1.377(3) . ?
N1 C1 1.325(4) . ?
N2 C4 1.400(4) . ?
N2 C3 1.354(4) . ?
O9 C12 1.197(4) . ?
C20 C19 1.372(4) . ?
C4 C5 1.374(4) . ?
C16 C17 1.374(4) . ?
C8 C7 1.372(4) . ?
C1 H1 0.9500 . ?
C1 C2 1.403(5) . ?
C19 H19 0.9500 . ?
C19 C18 1.389(4) . ?
C6 C7 1.386(4) . ?
C6 C5 1.396(4) . ?
C6 C12 1.489(4) . ?
C7 H7 0.9500 . ?
C18 C17 1.394(4) . ?
C18 C24 1.487(4) . ?
C13 H13 0.9500 . ?
C13 C14 1.401(5) . ?
C17 H17 0.9500 . ?
C5 H5 0.9500 . ?
C15 H15 0.9500 . ?
C15 C14 1.358(5) . ?
C23 H23 0.9500 . ?
C23 C22 1.394(5) . ?
C11 H11 0.9500 . ?
C11 C10 1.397(5) . ?
C14 H14 0.9500 . ?
C2 H2 0.9500 . ?
C2 C3 1.356(5) . ?
C3 H3 0.9500 . ?
C21 H21 0.9500 . ?
C21 C22 1.356(5) . ?
C12 H12 0.9500 . ?
C9 H9 0.9500 . ?
C9 C10 1.352(5) . ?
C24 H24 0.9500 . ?
C10 H10 0.9500 . ?
C22 H22 0.9500 . ?

loop_
_geom_torsion_atom_site_label_1
_geom_torsion_atom_site_label_2
_geom_torsion_atom_site_label_3
_geom_torsion_atom_site_label_4
_geom_torsion
_geom_torsion_site_symmetry_1
_geom_torsion_site_symmetry_2
_geom_torsion_site_symmetry_3
_geom_torsion_site_symmetry_4
_geom_torsion_publ_flag
Fe1 N6 N7 C20 -8.8(3) . . . . ?
Fe1 N6 N7 C21 176.6(2) . . . . ?
Fe1 N6 C23 C22 -175.5(3) . . . . ?
Fe1 N5 N4 C8 -1.5(3) . . . . ?
Fe1 N5 N4 C9 178.6(2) . . . . ?
Fe1 N5 C11 C10 -177.4(3) . . . . ?
Fe1 N8 C20 N7 0.7(3) . . . . ?
Fe1 N8 C20 C19 -179.5(2) . . . . ?
Fe1 N8 C16 N9 1.3(3) . . . . ?
Fe1 N8 C16 C17 -179.2(2) . . . . ?
Fe1 N10 C13 C14 -178.9(3) . . . . ?
Fe1 N3 C4 N2 -1.0(3) . . . . ?
Fe1 N3 C4 C5 179.0(2) . . . . ?
Fe1 N3 C8 N4 0.9(3) . . . . ?
Fe1 N3 C8 C7 -179.8(2) . . . . ?
Fe1 N1 N2 C4 -5.2(3) . . . . ?
Fe1 N1 N2 C3 178.0(2) . . . . ?
Fe1 N1 C1 C2 -176.9(3) . . . . ?
N6 Fe1 N8 C20 -4.3(2) . . . . ?
N6 Fe1 N8 C16 179.1(2) . . . . ?
N6 Fe1 N3 C4 -93.2(2) . . . . ?
N6 Fe1 N3 C8 86.8(2) . . . . ?
N6 N7 C20 N8 5.4(4) . . . . ?
N6 N7 C20 C19 -174.4(3) . . . . ?
N6 N7 C21 C22 0.7(4) . . . . ?
N6 C23 C22 C21 0.7(4) . . . . ?
N5 Fe1 N8 C20 84.4(2) . . . . ?
N5 Fe1 N8 C16 -92.1(2) . . . . ?
N5 Fe1 N3 C4 178.6(2) . . . . ?
N5 Fe1 N3 C8 -1.3(2) . . . . ?
N5 N4 C8 N3 0.5(4) . . . . ?
N5 N4 C8 C7 -178.8(3) . . . . ?
N5 N4 C9 C10 -0.5(4) . . . . ?
N5 C11 C10 C9 0.6(4) . . . . ?
N9 N10 C13 C14 -0.1(3) . . . . ?
N9 C16 C17 C18 177.4(3) . . . . ?
N9 C15 C14 C13 0.2(4) . . . . ?
N7 N6 C23 C22 -0.3(3) . . . . ?
N7 C20 C19 C18 179.4(3) . . . . ?
N7 C21 C22 C23 -0.8(4) . . . . ?
N8 C20 C19 C18 -0.4(4) . . . . ?
N8 C16 C17 C18 -2.1(4) . . . . ?
N10 Fe1 N8 C20 176.2(2) . . . . ?
N10 Fe1 N8 C16 -0.4(2) . . . . ?
N10 Fe1 N3 C4 87.4(2) . . . . ?
N10 Fe1 N3 C8 -92.6(2) . . . . ?
N10 N9 C16 N8 -1.8(4) . . . . ?
N10 N9 C16 C17 178.7(3) . . . . ?
N10 N9 C15 C14 -0.3(3) . . . . ?
N10 C13 C14 C15 0.0(4) . . . . ?
N3 C4 C5 C6 1.1(4) . . . . ?
N3 C8 C7 C6 0.4(5) . . . . ?
N4 N5 C11 C10 -0.9(3) . . . . ?
N4 C8 C7 C6 179.6(3) . . . . ?
N4 C9 C10 C11 0.0(4) . . . . ?
N1 Fe1 N8 C20 -95.7(2) . . . . ?
N1 Fe1 N8 C16 87.8(2) . . . . ?
N1 Fe1 N3 C4 -1.4(2) . . . . ?
N1 Fe1 N3 C8 178.7(2) . . . . ?
N1 N2 C4 N3 4.1(4) . . . . ?
N1 N2 C4 C5 -176.0(3) . . . . ?
N1 N2 C3 C2 -0.1(3) . . . . ?
N1 C1 C2 C3 1.1(4) . . . . ?
N2 N1 C1 C2 -1.1(3) . . . . ?
N2 C4 C5 C6 -178.8(3) . . . . ?
C20 N7 C21 C22 -172.8(3) . . . . ?
C20 N8 C16 N9 -175.3(2) . . . . ?
C20 N8 C16 C17 4.3(4) . . . . ?
C20 C19 C18 C17 2.5(4) . . . . ?
C20 C19 C18 C24 -177.0(3) . . . . ?
C4 N3 C8 N4 -179.1(3) . . . . ?
C4 N3 C8 C7 0.2(4) . . . . ?
C4 N2 C3 C2 -176.2(3) . . . . ?
C16 N9 N10 Fe1 1.5(3) . . . . ?
C16 N9 N10 C13 -177.7(2) . . . . ?
C16 N9 C15 C14 177.2(3) . . . . ?
C16 N8 C20 N7 177.2(3) . . . . ?
C16 N8 C20 C19 -2.9(4) . . . . ?
C8 N3 C4 N2 178.9(2) . . . . ?
C8 N3 C4 C5 -1.1(4) . . . . ?
C8 N4 C9 C10 179.6(3) . . . . ?
C1 N1 N2 C4 177.6(2) . . . . ?
C1 N1 N2 C3 0.8(3) . . . . ?
C1 C2 C3 N2 -0.5(4) . . . . ?
C19 C18 C17 C16 -1.4(4) . . . . ?
C19 C18 C24 O10 4.2(5) . . . . ?
C7 C6 C5 C4 -0.4(4) . . . . ?
C7 C6 C12 O9 -165.5(3) . . . . ?
C17 C18 C24 O10 -175.3(3) . . . . ?
C5 C6 C7 C8 -0.3(5) . . . . ?
C5 C6 C12 O9 15.0(5) . . . . ?
C15 N9 N10 Fe1 179.4(2) . . . . ?
C15 N9 N10 C13 0.3(3) . . . . ?
C15 N9 C16 N8 -179.2(3) . . . . ?
C15 N9 C16 C17 1.3(5) . . . . ?
C23 N6 N7 C20 174.4(3) . . . . ?
C23 N6 N7 C21 -0.2(3) . . . . ?
C11 N5 N4 C8 -179.2(3) . . . . ?
C11 N5 N4 C9 0.8(3) . . . . ?
C3 N2 C4 N3 -179.9(3) . . . . ?
C3 N2 C4 C5 0.0(5) . . . . ?
C21 N7 C20 N8 178.6(3) . . . . ?
C21 N7 C20 C19 -1.2(5) . . . . ?
C12 C6 C7 C8 -179.8(3) . . . . ?
C12 C6 C5 C4 179.0(3) . . . . ?
C9 N4 C8 N3 -179.6(3) . . . . ?
C9 N4 C8 C7 1.1(5) . . . . ?
C24 C18 C17 C16 178.2(3) . . . . ?
